data_4027016
loop_
_publ_author_name
'Somasekhar Bondalapati'
'Paramartha Gogoi'
'Kiran Indukuri'
'Anil K. Saikia'

_publ_section_title
;
 Diastereoselective Synthesis of Substituted Tetrahydrothiopyrans via
 (3,5)-Thionium-Ene Cyclization Reaction
;
_journal_name_full 'Journal of Organic Chemistry'
_journal_page_first 2508
_journal_page_last 2512
_journal_paper_doi 10.1021/jo2023944
_journal_volume 77
_journal_year 2012
_chemical_formula_moiety '2(C21 H23 S), C21 H24 S'
_chemical_formula_sum 'C21 H24 S'
_chemical_formula_weight 308.13
_chemical_name_systematic
; 
 ? 
;
_space_group_IT_number 14
_symmetry_cell_setting monoclinic
_symmetry_space_group_name_Hall '-P 2yn'
_symmetry_space_group_name_H-M 'P 1 21/n 1'
_atom_sites_solution_hydrogens geom
_atom_sites_solution_primary direct
_atom_sites_solution_secondary difmap
_audit_creation_method SHELXL-97
_cell_angle_alpha 90.00
_cell_angle_beta 97.836(18)
_cell_angle_gamma 90.00
_cell_formula_units_Z 12
_cell_length_a 9.953(3)
_cell_length_b 22.576(5)
_cell_length_c 23.586(6)
_cell_measurement_reflns_used 1113
_cell_measurement_temperature 296(2)
_cell_measurement_theta_max 13.56
_cell_measurement_theta_min 2.25
_cell_volume 5250(2)
_computing_structure_refinement 'SHELXL-97 (Sheldrick, 1997)'
_computing_structure_solution 'SHELXS-97 (Sheldrick, 1990)'
_diffrn_ambient_temperature 296(2)
_diffrn_measured_fraction_theta_full 1.00
_diffrn_measured_fraction_theta_max 1.00
_diffrn_radiation_monochromator graphite
_diffrn_radiation_source 'fine-focus sealed tube'
_diffrn_radiation_type MoK\a
_diffrn_radiation_wavelength 0.71073
_diffrn_reflns_av_R_equivalents 0.1017
_diffrn_reflns_av_sigmaI/netI 0.1005
_diffrn_reflns_limit_h_max 12
_diffrn_reflns_limit_h_min -12
_diffrn_reflns_limit_k_max 27
_diffrn_reflns_limit_k_min -27
_diffrn_reflns_limit_l_max 28
_diffrn_reflns_limit_l_min -28
_diffrn_reflns_number 24274
_diffrn_reflns_theta_full 25.44
_diffrn_reflns_theta_max 25.44
_diffrn_reflns_theta_min 1.25
_exptl_absorpt_coefficient_mu 0.180
_exptl_absorpt_correction_T_max 0.968
_exptl_absorpt_correction_T_min 0.937
_exptl_absorpt_correction_type multi-scan
_exptl_absorpt_process_details multi-scan
_exptl_crystal_colour white
_exptl_crystal_density_diffrn 1.168
_exptl_crystal_description needle
_exptl_crystal_F_000 1984
_exptl_crystal_size_max 0.42
_exptl_crystal_size_mid 0.30
_exptl_crystal_size_min 0.18
_refine_diff_density_max 0.259
_refine_diff_density_min -0.245
_refine_diff_density_rms 0.047
_refine_ls_extinction_method none
_refine_ls_goodness_of_fit_ref 1.035
_refine_ls_hydrogen_treatment constr
_refine_ls_matrix_type full
_refine_ls_number_parameters 601
_refine_ls_number_reflns 9704
_refine_ls_number_restraints 0
_refine_ls_restrained_S_all 1.035
_refine_ls_R_factor_all 0.1370
_refine_ls_R_factor_gt 0.0775
_refine_ls_shift/su_max 0.000
_refine_ls_shift/su_mean 0.000
_refine_ls_structure_factor_coef Fsqd
_refine_ls_weighting_details 'calc w=1/[\s^2^(Fo^2^)+(0.1224P)^2^+3.0879P] where P=(Fo^2^+2Fc^2^)/3'
_refine_ls_weighting_scheme calc
_refine_ls_wR_factor_gt 0.2011
_refine_ls_wR_factor_ref 0.2468
_reflns_number_gt 8652
_reflns_number_total 9704
_reflns_threshold_expression >2sigma(I)
_cod_data_source_file jo2023944_si_003.cif
_cod_data_source_block s-1
_cod_original_sg_symbol_H-M 'P 21/n'
_cod_database_code 4027016

loop_
_symmetry_equiv_pos_as_xyz
'x, y, z'
'-x+1/2, y+1/2, -z+1/2'
'-x, -y, -z'
'x-1/2, -y-1/2, z-1/2'

loop_
_atom_site_label
_atom_site_type_symbol
_atom_site_fract_x
_atom_site_fract_y
_atom_site_fract_z
_atom_site_U_iso_or_equiv
_atom_site_adp_type
_atom_site_occupancy
_atom_site_symmetry_multiplicity
_atom_site_calc_flag
_atom_site_refinement_flags
S1 S 0.0911(3) 0.26420(8) 0.13457(8) 0.0938(9) Uani 1 1 d .
S2 S 0.2090(3) 0.09440(9) 1.01990(8) 0.1087(10) Uani 1 1 d .
S3 S 0.1052(3) 0.27518(9) 0.67895(9) 0.1106(10) Uani 1 1 d .
C1 C 0.1229(8) 0.0972(3) 0.2471(4) 0.076(2) Uani 1 1 d .
C8 C 0.0938(14) 0.2039(3) 0.1847(4) 0.151(5) Uani 1 1 d .
H8 H -0.0029 0.2059 0.1885 0.181 Uiso 1 1 calc R
C6 C 0.0969(7) 0.0937(3) 0.1878(3) 0.070(2) Uani 1 1 d .
C7 C 0.0854(8) 0.1490(3) 0.1530(3) 0.078(2) Uani 1 1 d .
H7A H 0.1568 0.1488 0.1287 0.093 Uiso 1 1 calc R
H7B H -0.0005 0.1482 0.1280 0.093 Uiso 1 1 calc R
C10 C 0.1404(10) 0.1558(3) 0.2810(3) 0.083(2) Uani 1 1 d .
C5 C 0.0895(8) 0.0387(4) 0.1616(4) 0.086(2) Uani 1 1 d .
H5 H 0.0750 0.0368 0.1219 0.103 Uiso 1 1 calc R
C2 C 0.1365(8) 0.0440(5) 0.2781(4) 0.091(3) Uani 1 1 d .
H2 H 0.1544 0.0450 0.3178 0.109 Uiso 1 1 calc R
C13 C 0.1535(9) 0.2689(3) 0.2682(3) 0.093(3) Uani 1 1 d .
H13A H 0.0766 0.2749 0.2888 0.112 Uiso 1 1 calc R
H13B H 0.2339 0.2675 0.2965 0.112 Uiso 1 1 calc R
C16 C 0.1213(14) 0.3819(4) 0.1433(4) 0.087(3) Uani 1 1 d .
C9 C 0.1373(11) 0.2090(3) 0.2400(3) 0.112(3) Uani 1 1 d .
H9 H 0.2333 0.2056 0.2353 0.134 Uiso 1 1 calc R
C15 C 0.1136(14) 0.3281(4) 0.1799(4) 0.152(5) Uani 1 1 d .
H15 H 0.0189 0.3326 0.1863 0.183 Uiso 1 1 calc R
C3 C 0.1233(9) -0.0098(4) 0.2500(5) 0.099(3) Uani 1 1 d .
H3 H 0.1289 -0.0446 0.2712 0.119 Uiso 1 1 calc R
C4 C 0.1025(9) -0.0129(4) 0.1920(5) 0.098(3) Uani 1 1 d .
H4 H 0.0973 -0.0493 0.1734 0.117 Uiso 1 1 calc R
C14 C 0.1649(14) 0.3222(4) 0.2319(4) 0.172(6) Uani 1 1 d .
H14A H 0.1301 0.3550 0.2522 0.206 Uiso 1 1 calc R
H14B H 0.2613 0.3294 0.2329 0.206 Uiso 1 1 calc R
C21 C 0.2355(12) 0.3965(5) 0.1209(4) 0.099(3) Uani 1 1 d .
H21 H 0.3113 0.3723 0.1288 0.119 Uiso 1 1 calc R
C11 C 0.2768(10) 0.1543(4) 0.3213(4) 0.126(3) Uani 1 1 d .
H11A H 0.3504 0.1525 0.2989 0.189 Uiso 1 1 calc R
H11B H 0.2794 0.1200 0.3456 0.189 Uiso 1 1 calc R
H11C H 0.2853 0.1894 0.3445 0.189 Uiso 1 1 calc R
C20 C 0.2440(12) 0.4450(6) 0.0874(4) 0.106(3) Uani 1 1 d .
H20 H 0.3239 0.4540 0.0729 0.127 Uiso 1 1 calc R
C12 C 0.0227(11) 0.1605(4) 0.3163(4) 0.125(4) Uani 1 1 d .
H12A H 0.0377 0.1935 0.3420 0.188 Uiso 1 1 calc R
H12B H 0.0170 0.1248 0.3378 0.188 Uiso 1 1 calc R
H12C H -0.0605 0.1663 0.2911 0.188 Uiso 1 1 calc R
C17 C 0.0135(12) 0.4183(6) 0.1300(5) 0.112(3) Uani 1 1 d .
H17 H -0.0666 0.4098 0.1445 0.134 Uiso 1 1 calc R
C19 C 0.1332(19) 0.4799(4) 0.0758(4) 0.116(4) Uani 1 1 d .
H19 H 0.1369 0.5134 0.0532 0.140 Uiso 1 1 calc R
C18 C 0.0179(14) 0.4664(6) 0.0964(6) 0.132(4) Uani 1 1 d .
H18 H -0.0586 0.4901 0.0877 0.159 Uiso 1 1 calc R
C28 C 0.1637(9) 0.2064(3) 0.9891(3) 0.094(3) Uani 1 1 d .
H28 H 0.1566 0.2110 1.0278 0.112 Uiso 1 1 calc R
C26 C 0.1669(8) 0.2487(4) 0.8904(4) 0.079(2) Uani 1 1 d .
C42 C 0.2550(14) -0.0246(5) 1.0233(5) 0.105(3) Uani 1 1 d .
C27 C 0.1511(8) 0.2563(4) 0.9476(4) 0.080(2) Uani 1 1 d .
C34 C 0.2386(9) 0.0780(3) 0.8907(3) 0.100(3) Uani 1 1 d .
H34A H 0.1622 0.0671 0.8626 0.120 Uiso 1 1 calc R
H34B H 0.3173 0.0806 0.8707 0.120 Uiso 1 1 calc R
C29 C 0.1887(16) 0.1491(4) 0.9627(5) 0.190(7) Uani 1 1 d .
H29 H 0.0916 0.1408 0.9532 0.228 Uiso 1 1 calc R
C22 C 0.1246(9) 0.3130(5) 0.9663(4) 0.100(3) Uani 1 1 d .
H22 H 0.1115 0.3178 1.0043 0.120 Uiso 1 1 calc R
C31 C 0.1920(9) 0.1878(3) 0.8653(3) 0.082(2) Uani 1 1 d .
C30 C 0.2114(13) 0.1389(4) 0.9123(4) 0.130(4) Uani 1 1 d .
H30 H 0.3083 0.1476 0.9218 0.155 Uiso 1 1 calc R
C36 C 0.2332(17) 0.0269(4) 0.9820(5) 0.215(8) Uani 1 1 d .
H36 H 0.1364 0.0193 0.9704 0.258 Uiso 1 1 calc R
C24 C 0.1328(10) 0.3549(4) 0.8755(6) 0.112(3) Uani 1 1 d .
H24 H 0.1268 0.3875 0.8512 0.134 Uiso 1 1 calc R
C25 C 0.1577(9) 0.2997(5) 0.8547(4) 0.102(3) Uani 1 1 d .
H25 H 0.1688 0.2955 0.8163 0.122 Uiso 1 1 calc R
C40 C 0.2094(15) -0.1246(5) 1.0473(7) 0.130(4) Uani 1 1 d .
H40 H 0.1641 -0.1601 1.0384 0.157 Uiso 1 1 calc R
C35 C 0.2624(15) 0.0290(4) 0.9327(5) 0.182(6) Uani 1 1 d .
H35A H 0.2187 -0.0053 0.9135 0.219 Uiso 1 1 calc R
H35B H 0.3591 0.0212 0.9365 0.219 Uiso 1 1 calc R
C33 C 0.3171(10) 0.1911(4) 0.8340(4) 0.113(3) Uani 1 1 d .
H33A H 0.3011 0.2193 0.8033 0.169 Uiso 1 1 calc R
H33B H 0.3341 0.1528 0.8187 0.169 Uiso 1 1 calc R
H33C H 0.3943 0.2033 0.8603 0.169 Uiso 1 1 calc R
C37 C 0.3505(12) -0.0218(5) 1.0712(6) 0.118(3) Uani 1 1 d .
H37 H 0.3999 0.0128 1.0794 0.141 Uiso 1 1 calc R
C23 C 0.1166(10) 0.3621(4) 0.9319(6) 0.114(3) Uani 1 1 d .
H23 H 0.1007 0.3994 0.9464 0.137 Uiso 1 1 calc R
C32 C 0.0668(10) 0.1720(4) 0.8213(3) 0.117(3) Uani 1 1 d .
H32A H -0.0124 0.1700 0.8403 0.175 Uiso 1 1 calc R
H32B H 0.0811 0.1343 0.8042 0.175 Uiso 1 1 calc R
H32C H 0.0542 0.2019 0.7920 0.175 Uiso 1 1 calc R
C41 C 0.1827(12) -0.0765(7) 1.0118(4) 0.122(4) Uani 1 1 d .
H41 H 0.1160 -0.0788 0.9802 0.146 Uiso 1 1 calc R
C38 C 0.3738(12) -0.0699(7) 1.1073(5) 0.125(4) Uani 1 1 d .
H38 H 0.4384 -0.0678 1.1397 0.150 Uiso 1 1 calc R
C39 C 0.3007(15) -0.1206(6) 1.0948(6) 0.121(4) Uani 1 1 d .
H39 H 0.3143 -0.1528 1.1195 0.145 Uiso 1 1 calc R
C52 C 0.1240(10) 0.2250(4) 0.5731(4) 0.102(3) Uani 1 1 d .
H52 H 0.2224 0.2287 0.5835 0.122 Uiso 1 1 calc R
C63 C 0.1317(7) 0.1130(4) 0.5619(4) 0.075(2) Uani 1 1 d .
C47 C 0.0877(18) 0.3939(4) 0.6740(4) 0.096(3) Uani 1 1 d .
C53 C 0.1269(9) 0.1731(3) 0.5315(3) 0.081(2) Uani 1 1 d .
C58 C 0.1250(8) 0.1082(4) 0.6203(4) 0.077(2) Uani 1 1 d .
C57 C 0.1222(9) 0.1605(4) 0.6583(3) 0.089(3) Uani 1 1 d .
H57 H 0.1375 0.1582 0.6980 0.107 Uiso 1 1 calc R
C62 C 0.1400(8) 0.0602(5) 0.5310(4) 0.095(3) Uani 1 1 d .
H62 H 0.1431 0.0626 0.4919 0.114 Uiso 1 1 calc R
C59 C 0.1241(8) 0.0523(5) 0.6449(4) 0.092(3) Uani 1 1 d .
H59 H 0.1168 0.0490 0.6837 0.110 Uiso 1 1 calc R
C50 C 0.1113(12) 0.3381(4) 0.5823(4) 0.129(4) Uani 1 1 d .
H50A H 0.2051 0.3509 0.5853 0.155 Uiso 1 1 calc R
H50B H 0.0579 0.3685 0.5605 0.155 Uiso 1 1 calc R
C60 C 0.1337(9) 0.0017(4) 0.6132(5) 0.105(3) Uani 1 1 d .
H60 H 0.1336 -0.0352 0.6307 0.126 Uiso 1 1 calc R
C51 C 0.1008(10) 0.2849(4) 0.5460(3) 0.107(3) Uani 1 1 d .
H51A H 0.1648 0.2893 0.5187 0.128 Uiso 1 1 calc R
H51B H 0.0108 0.2847 0.5242 0.128 Uiso 1 1 calc R
C49 C 0.0781(17) 0.3407(4) 0.6350(5) 0.190(7) Uani 1 1 d .
H49 H -0.0207 0.3385 0.6256 0.228 Uiso 1 1 calc R
C46 C 0.2123(13) 0.4174(6) 0.6922(4) 0.108(3) Uani 1 1 d .
H46 H 0.2891 0.4004 0.6805 0.129 Uiso 1 1 calc R
C61 C 0.1435(9) 0.0055(4) 0.5561(5) 0.107(3) Uani 1 1 d .
H61 H 0.1523 -0.0285 0.5347 0.128 Uiso 1 1 calc R
C56 C 0.0935(15) 0.2152(4) 0.6276(4) 0.173(6) Uani 1 1 d .
H56 H -0.0054 0.2119 0.6191 0.207 Uiso 1 1 calc R
C55 C 0.2543(10) 0.1789(4) 0.5015(4) 0.123(3) Uani 1 1 d .
H55A H 0.2488 0.2147 0.4793 0.185 Uiso 1 1 calc R
H55B H 0.2599 0.1455 0.4767 0.185 Uiso 1 1 calc R
H55C H 0.3335 0.1801 0.5297 0.185 Uiso 1 1 calc R
C54 C -0.0027(10) 0.1741(4) 0.4872(4) 0.125(3) Uani 1 1 d .
H54A H -0.0812 0.1746 0.5068 0.187 Uiso 1 1 calc R
H54B H -0.0051 0.1394 0.4636 0.187 Uiso 1 1 calc R
H54C H -0.0025 0.2088 0.4638 0.187 Uiso 1 1 calc R
C43 C -0.0045(17) 0.4669(8) 0.7285(6) 0.136(4) Uani 1 1 d .
H43 H -0.0800 0.4834 0.7417 0.163 Uiso 1 1 calc R
C48 C -0.0211(14) 0.4197(7) 0.6932(6) 0.134(4) Uani 1 1 d .
H48 H -0.1076 0.4047 0.6819 0.160 Uiso 1 1 calc R
C45 C 0.2254(14) 0.4654(6) 0.7273(5) 0.121(4) Uani 1 1 d .
H45 H 0.3111 0.4810 0.7393 0.145 Uiso 1 1 calc R
C44 C 0.116(2) 0.4904(5) 0.7448(5) 0.117(4) Uani 1 1 d .
H44 H 0.1253 0.5238 0.7680 0.140 Uiso 1 1 calc R

loop_
_atom_site_aniso_label
_atom_site_aniso_U_11
_atom_site_aniso_U_22
_atom_site_aniso_U_33
_atom_site_aniso_U_23
_atom_site_aniso_U_13
_atom_site_aniso_U_12
S1 0.145(2) 0.0705(14) 0.0661(13) -0.0041(10) 0.0130(13) -0.0026(13)
S2 0.172(3) 0.0920(16) 0.0670(14) 0.0043(12) 0.0338(14) 0.0254(15)
S3 0.175(3) 0.0890(16) 0.0687(14) 0.0061(12) 0.0199(15) -0.0063(16)
C1 0.079(7) 0.071(6) 0.080(6) 0.015(5) 0.023(5) 0.007(4)
C8 0.334(17) 0.055(6) 0.062(6) -0.005(5) 0.015(7) -0.011(7)
C6 0.064(6) 0.077(6) 0.071(6) 0.001(5) 0.014(4) 0.001(4)
C7 0.096(7) 0.077(6) 0.060(5) 0.002(5) 0.010(4) 0.003(4)
C10 0.116(8) 0.076(6) 0.057(5) 0.012(5) 0.020(5) -0.004(5)
C5 0.093(8) 0.070(6) 0.099(6) -0.014(6) 0.028(5) -0.006(5)
C2 0.094(8) 0.096(7) 0.084(6) 0.011(7) 0.017(5) 0.006(5)
C13 0.137(9) 0.091(6) 0.053(5) -0.014(5) 0.016(5) -0.013(5)
C16 0.121(10) 0.056(6) 0.089(6) -0.008(5) 0.032(7) 0.000(7)
C9 0.198(11) 0.075(6) 0.059(6) -0.007(5) 0.004(6) -0.013(6)
C15 0.312(17) 0.073(7) 0.071(7) -0.007(6) 0.021(8) -0.013(8)
C3 0.102(8) 0.074(7) 0.125(9) 0.026(6) 0.030(6) 0.006(5)
C4 0.092(8) 0.080(7) 0.128(9) -0.004(6) 0.038(6) -0.006(5)
C14 0.360(19) 0.071(7) 0.071(7) 0.000(6) -0.017(9) -0.032(8)
C21 0.103(10) 0.112(8) 0.084(6) 0.014(6) 0.019(6) 0.032(6)
C11 0.114(9) 0.138(8) 0.112(7) 0.003(6) -0.032(7) -0.006(6)
C20 0.099(10) 0.132(8) 0.090(7) 0.020(7) 0.024(6) -0.018(8)
C12 0.173(11) 0.112(7) 0.105(7) -0.009(5) 0.070(7) 0.002(6)
C17 0.107(10) 0.097(8) 0.139(9) 0.001(7) 0.046(7) -0.010(8)
C19 0.148(13) 0.082(7) 0.113(8) 0.026(6) 0.001(9) 0.007(9)
C18 0.098(11) 0.122(11) 0.176(11) 0.017(9) 0.018(9) 0.021(8)
C28 0.160(9) 0.067(5) 0.057(5) -0.001(5) 0.026(5) 0.019(5)
C26 0.073(7) 0.084(7) 0.077(6) -0.004(6) 0.001(4) -0.007(4)
C42 0.144(11) 0.092(9) 0.088(8) 0.009(7) 0.049(7) 0.032(7)
C27 0.072(7) 0.081(7) 0.084(7) -0.010(6) 0.002(5) -0.002(5)
C34 0.139(9) 0.092(6) 0.073(5) 0.001(5) 0.031(5) -0.001(5)
C29 0.40(2) 0.097(8) 0.090(7) 0.020(6) 0.103(10) 0.090(9)
C22 0.105(8) 0.085(7) 0.107(7) -0.007(7) 0.010(5) -0.002(6)
C31 0.107(8) 0.082(6) 0.056(5) 0.006(5) 0.011(5) -0.011(5)
C30 0.252(13) 0.071(6) 0.073(6) -0.004(5) 0.050(7) 0.011(7)
C36 0.49(3) 0.080(7) 0.098(8) 0.018(7) 0.117(12) 0.099(10)
C24 0.121(9) 0.076(8) 0.132(10) 0.018(6) -0.013(7) -0.005(6)
C25 0.124(9) 0.090(7) 0.086(6) 0.016(6) -0.004(5) -0.018(6)
C40 0.143(12) 0.111(10) 0.150(11) 0.012(9) 0.064(9) 0.013(8)
C35 0.38(2) 0.083(7) 0.112(9) 0.012(7) 0.124(11) 0.031(9)
C33 0.134(9) 0.104(7) 0.108(7) 0.012(5) 0.045(7) -0.001(6)
C37 0.134(11) 0.105(9) 0.116(8) 0.007(8) 0.022(8) 0.018(7)
C23 0.121(9) 0.084(8) 0.131(9) -0.006(7) 0.000(7) -0.008(6)
C32 0.151(10) 0.116(7) 0.083(6) -0.007(5) 0.016(6) -0.041(6)
C41 0.158(11) 0.102(8) 0.109(8) 0.004(8) 0.028(7) 0.035(9)
C38 0.123(11) 0.132(9) 0.118(9) 0.022(9) 0.005(7) 0.044(9)
C39 0.129(12) 0.114(11) 0.132(11) 0.048(8) 0.061(9) 0.037(9)
C52 0.145(9) 0.093(7) 0.068(6) 0.017(6) 0.018(5) 0.009(6)
C63 0.062(6) 0.092(7) 0.071(6) 0.007(6) 0.005(4) -0.002(4)
C47 0.105(10) 0.098(7) 0.083(6) 0.011(6) 0.009(8) -0.012(8)
C53 0.086(7) 0.093(7) 0.062(5) -0.010(5) 0.008(5) -0.008(5)
C58 0.067(6) 0.089(7) 0.074(6) 0.015(6) 0.009(4) -0.003(4)
C57 0.127(8) 0.081(6) 0.060(5) 0.007(5) 0.012(5) 0.008(5)
C62 0.101(8) 0.106(7) 0.079(6) -0.017(7) 0.012(5) 0.000(6)
C59 0.094(8) 0.095(7) 0.086(6) 0.004(7) 0.008(5) 0.000(5)
C50 0.224(12) 0.102(7) 0.069(6) 0.022(6) 0.041(7) 0.005(7)
C60 0.097(8) 0.110(9) 0.106(8) 0.020(7) 0.012(6) 0.002(6)
C51 0.164(10) 0.091(6) 0.064(5) -0.010(5) 0.010(5) -0.020(6)
C49 0.41(2) 0.076(7) 0.088(8) 0.004(6) 0.047(10) -0.022(9)
C46 0.083(11) 0.149(10) 0.092(7) -0.004(7) 0.016(6) 0.034(8)
C61 0.118(9) 0.086(8) 0.116(9) 0.000(6) 0.018(6) 0.003(6)
C56 0.364(19) 0.083(7) 0.076(7) -0.001(6) 0.050(9) -0.014(8)
C55 0.146(10) 0.127(7) 0.110(7) -0.012(6) 0.068(7) -0.010(6)
C54 0.137(10) 0.133(8) 0.092(6) 0.016(5) -0.028(7) -0.012(6)
C43 0.103(13) 0.177(13) 0.129(10) -0.016(9) 0.020(8) 0.044(10)
C48 0.094(12) 0.159(11) 0.149(11) 0.002(9) 0.020(9) -0.041(10)
C45 0.103(12) 0.134(10) 0.127(9) -0.025(8) 0.015(8) -0.008(8)
C44 0.119(11) 0.103(8) 0.120(8) -0.013(6) -0.011(10) 0.001(9)

loop_
_atom_type_symbol
_atom_type_description
_atom_type_scat_dispersion_real
_atom_type_scat_dispersion_imag
_atom_type_scat_source
C C 0.0033 0.0016 'International Tables Vol C Tables 4.2.6.8 and 6.1.1.4'
H H 0.0000 0.0000 'International Tables Vol C Tables 4.2.6.8 and 6.1.1.4'
S S 0.1246 0.1234 'International Tables Vol C Tables 4.2.6.8 and 6.1.1.4'

loop_
_geom_angle_atom_site_label_1
_geom_angle_atom_site_label_2
_geom_angle_atom_site_label_3
_geom_angle
C8 S1 C15 103.1(4)
C36 S2 C29 102.4(5)
C49 S3 C56 103.8(5)
C6 C1 C2 117.9(7)
C6 C1 C10 124.3(7)
C2 C1 C10 117.8(8)
C9 C8 C7 124.9(7)
C9 C8 S1 123.8(7)
C7 C8 S1 108.3(6)
C5 C6 C1 119.4(7)
C5 C6 C7 120.7(8)
C1 C6 C7 119.8(7)
C8 C7 C6 116.1(6)
C12 C10 C9 109.6(7)
C12 C10 C1 107.5(7)
C9 C10 C1 110.6(6)
C12 C10 C11 109.9(7)
C9 C10 C11 110.1(7)
C1 C10 C11 109.1(7)
C4 C5 C6 122.5(8)
C3 C2 C1 120.4(8)
C14 C13 C9 118.9(6)
C21 C16 C17 116.1(9)
C21 C16 C15 122.2(12)
C17 C16 C15 121.7(13)
C8 C9 C13 120.9(7)
C8 C9 C10 121.9(7)
C13 C9 C10 115.6(7)
C14 C15 C16 126.6(9)
C14 C15 S1 119.6(8)
C16 C15 S1 108.7(6)
C4 C3 C2 121.4(8)
C3 C4 C5 118.4(8)
C15 C14 C13 126.0(9)
C16 C21 C20 123.0(9)
C19 C20 C21 118.2(10)
C18 C17 C16 122.6(10)
C18 C19 C20 120.6(10)
C19 C18 C17 119.5(11)
C29 C28 C27 113.1(7)
C27 C26 C25 118.0(7)
C27 C26 C31 122.2(8)
C25 C26 C31 119.8(8)
C37 C42 C41 118.8(9)
C37 C42 C36 121.2(13)
C41 C42 C36 120.0(13)
C22 C27 C26 118.2(8)
C22 C27 C28 119.5(8)
C26 C27 C28 122.4(8)
C35 C34 C30 118.4(7)
C30 C29 C28 128.4(8)
C30 C29 S2 124.0(7)
C28 C29 S2 106.9(7)
C23 C22 C27 123.8(9)
C33 C31 C26 109.2(7)
C33 C31 C32 108.6(7)
C26 C31 C32 107.9(7)
C33 C31 C30 110.3(8)
C26 C31 C30 111.9(6)
C32 C31 C30 108.8(7)
C29 C30 C34 123.3(8)
C29 C30 C31 121.3(8)
C34 C30 C31 114.7(7)
C35 C36 C42 127.0(9)
C35 C36 S2 120.0(8)
C42 C36 S2 110.3(8)
C23 C24 C25 120.3(9)
C24 C25 C26 121.4(8)
C39 C40 C41 120.4(12)
C36 C35 C34 128.3(9)
C42 C37 C38 120.8(11)
C24 C23 C22 118.3(9)
C40 C41 C42 119.9(11)
C39 C38 C37 119.1(11)
C40 C39 C38 120.9(11)
C56 C52 C51 120.1(8)
C56 C52 C53 120.1(7)
C51 C52 C53 115.5(7)
C58 C63 C62 117.5(7)
C58 C63 C53 121.9(8)
C62 C63 C53 120.5(8)
C48 C47 C46 117.2(10)
C48 C47 C49 123.9(16)
C46 C47 C49 118.8(15)
C52 C53 C63 112.3(7)
C52 C53 C55 108.6(7)
C63 C53 C55 108.4(7)
C52 C53 C54 109.6(7)
C63 C53 C54 107.4(6)
C55 C53 C54 110.6(7)
C63 C58 C59 119.2(8)
C63 C58 C57 122.9(8)
C59 C58 C57 117.9(8)
C56 C57 C58 113.4(7)
C61 C62 C63 122.7(8)
C60 C59 C58 121.4(8)
C49 C50 C51 124.9(8)
C61 C60 C59 120.2(9)
C50 C51 C52 119.5(7)
C50 C49 C47 127.0(9)
C50 C49 S3 117.7(8)
C47 C49 S3 108.1(7)
C45 C46 C47 120.7(10)
C62 C61 C60 118.9(9)
C52 C56 C57 123.6(9)
C52 C56 S3 120.1(7)
C57 C56 S3 108.3(7)
C44 C43 C48 121.7(12)
C47 C48 C43 120.6(12)
C44 C45 C46 120.7(11)
C43 C44 C45 119.0(12)

loop_
_geom_bond_atom_site_label_1
_geom_bond_atom_site_label_2
_geom_bond_distance
S1 C8 1.800(8)
S1 C15 1.792(8)
S2 C36 1.799(9)
S2 C29 1.819(9)
S3 C49 1.805(9)
S3 C56 1.811(9)
C1 C6 1.390(9)
C1 C2 1.404(9)
C1 C10 1.543(10)
C8 C9 1.323(10)
C8 C7 1.446(9)
C6 C5 1.384(9)
C6 C7 1.489(9)
C10 C12 1.530(11)
C10 C9 1.539(9)
C10 C11 1.549(11)
C5 C4 1.364(10)
C2 C3 1.381(10)
C13 C14 1.490(10)
C13 C9 1.507(9)
C16 C21 1.359(12)
C16 C17 1.355(12)
C16 C15 1.497(12)
C15 C14 1.269(11)
C3 C4 1.358(11)
C21 C20 1.360(11)
C20 C19 1.352(13)
C17 C18 1.348(13)
C19 C18 1.341(13)
C28 C29 1.472(11)
C28 C27 1.486(10)
C26 C27 1.390(10)
C26 C25 1.422(10)
C26 C31 1.531(10)
C42 C37 1.376(13)
C42 C41 1.383(13)
C42 C36 1.513(13)
C27 C22 1.390(10)
C34 C35 1.484(11)
C34 C30 1.502(10)
C29 C30 1.263(10)
C22 C23 1.371(11)
C31 C33 1.533(11)
C31 C32 1.551(11)
C31 C30 1.558(10)
C36 C35 1.236(11)
C24 C23 1.371(12)
C24 C25 1.375(11)
C40 C39 1.348(14)
C40 C41 1.374(13)
C37 C38 1.378(12)
C38 C39 1.367(13)
C52 C56 1.377(11)
C52 C51 1.501(10)
C52 C53 1.531(10)
C63 C58 1.390(10)
C63 C62 1.404(10)
C63 C53 1.533(10)
C47 C48 1.362(14)
C47 C46 1.364(12)
C47 C49 1.506(12)
C53 C55 1.540(11)
C53 C54 1.546(10)
C58 C59 1.391(10)
C58 C57 1.486(10)
C57 C56 1.440(11)
C62 C61 1.368(10)
C59 C60 1.376(11)
C50 C49 1.330(12)
C50 C51 1.472(10)
C60 C61 1.366(11)
C46 C45 1.358(12)
C43 C44 1.322(14)
C43 C48 1.348(14)
C45 C44 1.339(13)
